data_4516848
loop_
_publ_author_name
'Melekhova, Anna A.'
'Smirnov, Andrey S.'
'Novikov, Alexander S.'
'Panikorovskii, Taras L.'
'Bokach, Nadezhda A.'
'Kukushkin, Vadim Yu'

_publ_section_title
;
 Copper(I)-Catalyzed 1,3-Dipolar Cycloaddition of Ketonitrones to
 Dialkylcyanamides: A Step toward Sustainable Generation of
 2,3-Dihydro-1,2,4-oxadiazoles.
;
_journal_issue 4
_journal_name_full 'ACS omega'
_journal_page_first 1380
_journal_page_last 1391
_journal_paper_doi 10.1021/acsomega.7b00130
_journal_volume 2
_journal_year 2017
_chemical_formula_moiety 'C30 H27 N3 O'
_chemical_formula_sum 'C30 H27 N3 O'
_chemical_formula_weight 445.55
_space_group_crystal_system monoclinic
_space_group_IT_number 14
_space_group_name_Hall '-P 2ybc'
_space_group_name_H-M_alt 'P 1 21/c 1'
_atom_sites_solution_hydrogens geom
_atom_sites_solution_primary iterative
_atom_sites_solution_secondary difmap
_audit_creation_date 2016-02-26
_audit_creation_method
;
  Olex2 1.2-ac2
  (compiled 2012.03.27 svn.r2268, GUI svn.r4156)
;
_cell_angle_alpha 90.00
_cell_angle_beta 95.972(2)
_cell_angle_gamma 90.00
_cell_formula_units_Z 4
_cell_length_a 6.43120(13)
_cell_length_b 22.8417(5)
_cell_length_c 15.8232(3)
_cell_measurement_reflns_used 13412
_cell_measurement_temperature 100(2)
_cell_measurement_theta_max 76.1680
_cell_measurement_theta_min 3.3740
_cell_volume 2311.81(8)
_computing_cell_refinement
;
CrysAlisPro, Agilent Technologies,
Version 1.171.37.35 (release 13-08-2014 CrysAlis171 .NET)
(compiled Aug 13 2014,18:06:01)
;
_computing_data_collection
;
CrysAlisPro, Agilent Technologies,
Version 1.171.37.35 (release 13-08-2014 CrysAlis171 .NET)
(compiled Aug 13 2014,18:06:01)
;
_computing_data_reduction
;
CrysAlisPro, Agilent Technologies,
Version 1.171.37.35 (release 13-08-2014 CrysAlis171 .NET)
(compiled Aug 13 2014,18:06:01)
;
_computing_molecular_graphics
;
O. V. Dolomanov, L. J. Bourhis, R. J. Gildea, J. A. K. Howard and H. Puschmann,
OLEX2: a complete structure solution, refinement and analysis program.
J. Appl. Cryst. (2009). 42, 339-341.
;
_computing_publication_material
;
O. V. Dolomanov, L. J. Bourhis, R. J. Gildea, J. A. K. Howard and H. Puschmann,
OLEX2: a complete structure solution, refinement and analysis program.
J. Appl. Cryst. (2009). 42, 339-341.
;
_computing_structure_refinement
;
SHELXL, G.M. Sheldrick, Acta Cryst.
(2008). A64, 112-122
;
_computing_structure_solution 'J. Appl. Cryst. (2007) 40, 786-790'
_diffrn_ambient_environment N~2~
_diffrn_ambient_temperature 100(2)
_diffrn_detector 'CCD plate'
_diffrn_detector_area_resol_mean 10.3829
_diffrn_detector_type Atlas
_diffrn_measured_fraction_theta_full 0.9960
_diffrn_measured_fraction_theta_max 0.9960
_diffrn_measurement_details
;
#__ type_ start__ end____ width___ exp.time_
  1 omega   -5.00   21.00   1.0000    2.6650
omega____ theta____ kappa____ phi______ frames
    -      -41.4354   38.0000   90.0000 26

#__ type_ start__ end____ width___ exp.time_
  2 omega  -62.00   32.00   1.0000    2.6650
omega____ theta____ kappa____ phi______ frames
    -      -41.4354   57.0000  -30.0000 94

#__ type_ start__ end____ width___ exp.time_
  3 omega  -49.00   31.00   1.0000    2.6650
omega____ theta____ kappa____ phi______ frames
    -      -41.4354   38.0000  -90.0000 80

#__ type_ start__ end____ width___ exp.time_
  4 omega   33.00   78.00   1.0000    2.6650
omega____ theta____ kappa____ phi______ frames
    -       41.4354  -99.0000   60.0000 45

#__ type_ start__ end____ width___ exp.time_
  5 omega   78.00  121.00   1.0000   10.6600
omega____ theta____ kappa____ phi______ frames
    -      112.0000 -125.0000  -30.0000 43

#__ type_ start__ end____ width___ exp.time_
  6 omega  118.00  144.00   1.0000   10.6600
omega____ theta____ kappa____ phi______ frames
    -      112.0000  -77.0000    0.0000 26

#__ type_ start__ end____ width___ exp.time_
  7 omega   85.00  120.00   1.0000   10.6600
omega____ theta____ kappa____ phi______ frames
    -      112.0000 -125.0000   60.0000 35

#__ type_ start__ end____ width___ exp.time_
  8 omega   74.00  121.00   1.0000   10.6600
omega____ theta____ kappa____ phi______ frames
    -      112.0000 -125.0000  120.0000 47

#__ type_ start__ end____ width___ exp.time_
  9 omega  120.00  145.00   1.0000   10.6600
omega____ theta____ kappa____ phi______ frames
    -      112.0000  -77.0000  150.0000 25

#__ type_ start__ end____ width___ exp.time_
 10 omega   92.00  127.00   1.0000   10.6600
omega____ theta____ kappa____ phi______ frames
    -      112.0000  -61.0000  150.0000 35

#__ type_ start__ end____ width___ exp.time_
 11 omega   77.00  102.00   1.0000   10.6600
omega____ theta____ kappa____ phi______ frames
    -      112.0000  -95.0000  120.0000 25

#__ type_ start__ end____ width___ exp.time_
 12 omega   77.00  103.00   1.0000   10.6600
omega____ theta____ kappa____ phi______ frames
    -      112.0000  -95.0000   90.0000 26

#__ type_ start__ end____ width___ exp.time_
 13 omega   64.00  105.00   1.0000   10.6600
omega____ theta____ kappa____ phi______ frames
    -      112.0000  -95.0000    0.0000 41

#__ type_ start__ end____ width___ exp.time_
 14 omega   51.00   93.00   1.0000   10.6600
omega____ theta____ kappa____ phi______ frames
    -      112.0000  -95.0000  -60.0000 42

#__ type_ start__ end____ width___ exp.time_
 15 omega   81.00  120.00   1.0000   10.6600
omega____ theta____ kappa____ phi______ frames
    -      112.0000 -125.0000 -120.0000 39

#__ type_ start__ end____ width___ exp.time_
 16 omega   91.00  118.00   1.0000   10.6600
omega____ theta____ kappa____ phi______ frames
    -      112.0000 -125.0000 -180.0000 27

#__ type_ start__ end____ width___ exp.time_
 17 omega   84.00  109.00   1.0000   10.6600
omega____ theta____ kappa____ phi______ frames
    -      112.0000  -95.0000 -120.0000 25

#__ type_ start__ end____ width___ exp.time_
 18 omega   79.00  104.00   1.0000   10.6600
omega____ theta____ kappa____ phi______ frames
    -      112.0000  -95.0000 -150.0000 25

#__ type_ start__ end____ width___ exp.time_
 19 omega   52.00   77.00   1.0000   10.6600
omega____ theta____ kappa____ phi______ frames
    -      112.0000  -95.0000 -120.0000 25

#__ type_ start__ end____ width___ exp.time_
 20 omega   42.00   71.00   1.0000   10.6600
omega____ theta____ kappa____ phi______ frames
    -      112.0000 -125.0000  -60.0000 29

#__ type_ start__ end____ width___ exp.time_
 21 omega   44.00  105.00   1.0000   10.6600
omega____ theta____ kappa____ phi______ frames
    -      112.0000  -77.0000    0.0000 61

#__ type_ start__ end____ width___ exp.time_
 22 omega   56.00  106.00   1.0000   10.6600
omega____ theta____ kappa____ phi______ frames
    -      112.0000  -15.0000   60.0000 50

#__ type_ start__ end____ width___ exp.time_
 23 omega  100.00  178.00   1.0000   10.6600
omega____ theta____ kappa____ phi______ frames
    -      112.0000   15.0000   60.0000 78

#__ type_ start__ end____ width___ exp.time_
 24 omega  109.00  135.00   1.0000   10.6600
omega____ theta____ kappa____ phi______ frames
    -      112.0000   45.0000  120.0000 26

#__ type_ start__ end____ width___ exp.time_
 25 omega   97.00  128.00   1.0000   10.6600
omega____ theta____ kappa____ phi______ frames
    -      112.0000   45.0000  150.0000 31

#__ type_ start__ end____ width___ exp.time_
 26 omega   91.00  144.00   1.0000   10.6600
omega____ theta____ kappa____ phi______ frames
    -      112.0000   61.0000  120.0000 53

#__ type_ start__ end____ width___ exp.time_
 27 omega  128.00  168.00   1.0000   10.6600
omega____ theta____ kappa____ phi______ frames
    -      112.0000  125.0000   90.0000 40

#__ type_ start__ end____ width___ exp.time_
 28 omega   95.00  167.00   1.0000   10.6600
omega____ theta____ kappa____ phi______ frames
    -      112.0000  125.0000    0.0000 72

#__ type_ start__ end____ width___ exp.time_
 29 omega  117.00  143.00   1.0000   10.6600
omega____ theta____ kappa____ phi______ frames
    -      112.0000   45.0000 -120.0000 26

#__ type_ start__ end____ width___ exp.time_
 30 omega  116.00  178.00   1.0000   10.6600
omega____ theta____ kappa____ phi______ frames
    -      112.0000   45.0000 -150.0000 62

#__ type_ start__ end____ width___ exp.time_
 31 omega   96.00  134.00   1.0000   10.6600
omega____ theta____ kappa____ phi______ frames
    -      112.0000  125.0000 -120.0000 38

#__ type_ start__ end____ width___ exp.time_
 32 omega   64.00   89.00   1.0000   10.6600
omega____ theta____ kappa____ phi______ frames
    -      112.0000   15.0000   60.0000 25

#__ type_ start__ end____ width___ exp.time_
 33 omega   44.00   81.00   1.0000   10.6600
omega____ theta____ kappa____ phi______ frames
    -      112.0000  -30.0000  120.0000 37

#__ type_ start__ end____ width___ exp.time_
 34 omega   60.00   94.00   1.0000   10.6600
omega____ theta____ kappa____ phi______ frames
    -      112.0000  -50.0000  143.8284 34

#__ type_ start__ end____ width___ exp.time_
 35 omega   56.00   81.00   1.0000   10.6600
omega____ theta____ kappa____ phi______ frames
    -      112.0000  -77.0000  150.0000 25

#__ type_ start__ end____ width___ exp.time_
 36 omega   57.00   83.00   1.0000   10.6600
omega____ theta____ kappa____ phi______ frames
    -      112.0000  -95.0000  150.0000 26

#__ type_ start__ end____ width___ exp.time_
 37 omega   49.00   75.00   1.0000   10.6600
omega____ theta____ kappa____ phi______ frames
    -      112.0000 -125.0000   90.0000 26

#__ type_ start__ end____ width___ exp.time_
 38 omega   46.00   73.00   1.0000   10.6600
omega____ theta____ kappa____ phi______ frames
    -      112.0000 -125.0000  120.0000 27

#__ type_ start__ end____ width___ exp.time_
 39 omega   40.00   97.00   1.0000   10.6600
omega____ theta____ kappa____ phi______ frames
    -      112.0000  -45.0000   30.0000 57

#__ type_ start__ end____ width___ exp.time_
 40 omega   53.00   97.00   1.0000   10.6600
omega____ theta____ kappa____ phi______ frames
    -      112.0000  -61.0000    0.0000 44

#__ type_ start__ end____ width___ exp.time_
 41 omega   39.00   89.00   1.0000   10.6600
omega____ theta____ kappa____ phi______ frames
    -      112.0000  -30.0000  -60.0000 50

#__ type_ start__ end____ width___ exp.time_
 42 omega   72.00  164.00   1.0000   10.6600
omega____ theta____ kappa____ phi______ frames
    -      112.0000  -15.0000 -150.0000 92

#__ type_ start__ end____ width___ exp.time_
 43 omega   41.00   72.00   1.0000    2.6650
omega____ theta____ kappa____ phi______ frames
    -       41.4354  -99.0000  -90.0000 31

#__ type_ start__ end____ width___ exp.time_
 44 omega   31.00   86.00   1.0000   10.6600
omega____ theta____ kappa____ phi______ frames
    -      112.0000  -95.0000  -30.0000 55

#__ type_ start__ end____ width___ exp.time_
 45 omega   46.00   71.00   1.0000   10.6600
omega____ theta____ kappa____ phi______ frames
    -      112.0000  -45.0000    0.0000 25

#__ type_ start__ end____ width___ exp.time_
 46 omega   41.00   67.00   1.0000   10.6600
omega____ theta____ kappa____ phi______ frames
    -      112.0000  -45.0000   90.0000 26

#__ type_ start__ end____ width___ exp.time_
 47 omega   13.00   92.00   1.0000    2.6650
omega____ theta____ kappa____ phi______ frames
    -       41.4354   57.0000 -150.0000 79

#__ type_ start__ end____ width___ exp.time_
 48 omega   39.00   65.00   1.0000   10.6600
omega____ theta____ kappa____ phi______ frames
    -      112.0000  -15.0000 -150.0000 26

#__ type_ start__ end____ width___ exp.time_
 49 omega   40.00   91.00   1.0000   10.6600
omega____ theta____ kappa____ phi______ frames
    -      112.0000  -30.0000 -150.0000 51

#__ type_ start__ end____ width___ exp.time_
 50 omega -115.00  -22.00   1.0000    2.6650
omega____ theta____ kappa____ phi______ frames
    -      -41.4354  -38.0000  -90.0000 93
;
_diffrn_measurement_device 'four-circle diffractometer'
_diffrn_measurement_device_type 'SuperNova, Dual, Cu at zero, Atlas'
_diffrn_measurement_method '\w scans'
_diffrn_orient_matrix_UB_11 -0.2156278000
_diffrn_orient_matrix_UB_12 -0.0202983000
_diffrn_orient_matrix_UB_13 0.0227541000
_diffrn_orient_matrix_UB_21 0.0613884000
_diffrn_orient_matrix_UB_22 -0.0641185000
_diffrn_orient_matrix_UB_23 -0.0147790000
_diffrn_orient_matrix_UB_31 0.0879970000
_diffrn_orient_matrix_UB_32 -0.0051327000
_diffrn_orient_matrix_UB_33 0.0940560000
_diffrn_radiation_monochromator mirror
_diffrn_radiation_probe x-ray
_diffrn_radiation_type 'Cu K\a'
_diffrn_radiation_wavelength 1.54184
_diffrn_reflns_av_R_equivalents 0.0434
_diffrn_reflns_av_unetI/netI 0.0241
_diffrn_reflns_limit_h_max 7
_diffrn_reflns_limit_h_min -7
_diffrn_reflns_limit_k_max 28
_diffrn_reflns_limit_k_min -28
_diffrn_reflns_limit_l_max 19
_diffrn_reflns_limit_l_min -14
_diffrn_reflns_number 29518
_diffrn_reflns_theta_full 72.50
_diffrn_reflns_theta_max 72.50
_diffrn_reflns_theta_min 3.41
_diffrn_source 'sealed X-ray tube'
_diffrn_source_type 'SuperNova (Cu) X-ray Source'
_exptl_absorpt_coefficient_mu 0.612
_exptl_absorpt_correction_T_max 1.00000
_exptl_absorpt_correction_T_min 0.83291
_exptl_absorpt_correction_type multi-scan
_exptl_absorpt_process_details
;
CrysAlisPro, Agilent Technologies,
Version 1.171.37.35 (release 13-08-2014 CrysAlis171 .NET)
(compiled Aug 13 2014,18:06:01)
Empirical absorption correction using spherical harmonics,
 implemented in SCALE3 ABSPACK scaling algorithm.
;
_exptl_crystal_colour colorless
_exptl_crystal_density_diffrn 1.280
_exptl_crystal_density_method 'not measured'
_exptl_crystal_description prism
_exptl_crystal_F_000 944
_exptl_crystal_size_max 0.12
_exptl_crystal_size_mid 0.09
_exptl_crystal_size_min 0.07
_refine_diff_density_max 0.263
_refine_diff_density_min -0.223
_refine_diff_density_rms 0.043
_refine_ls_extinction_method none
_refine_ls_goodness_of_fit_ref 1.002
_refine_ls_hydrogen_treatment mixed
_refine_ls_matrix_type full
_refine_ls_number_parameters 307
_refine_ls_number_reflns 4577
_refine_ls_number_restraints 0
_refine_ls_restrained_S_all 1.002
_refine_ls_R_factor_all 0.0404
_refine_ls_R_factor_gt 0.0371
_refine_ls_shift/su_max 0.001
_refine_ls_shift/su_mean 0.000
_refine_ls_structure_factor_coef Fsqd
_refine_ls_weighting_details 'calc w=1/[\s^2^(Fo^2^)+(0.0668P)^2^+0.6057P] where P=(Fo^2^+2Fc^2^)/3'
_refine_ls_weighting_scheme calc
_refine_ls_wR_factor_gt 0.1009
_refine_ls_wR_factor_ref 0.1055
_reflns_number_gt 4209
_reflns_number_total 4577
_reflns_threshold_expression >2sigma(I)
_cod_data_source_file ao7b00130_si_003.cif
_cod_data_source_block sas_763
_cod_original_cell_volume 2311.80(8)
_cod_database_code 4516848
_chemical_oxdiff_formula 'C10 N4'
_reflns_odcompleteness_completeness 94.62
_reflns_odcompleteness_iscentric 1
_reflns_odcompleteness_theta 80.95

loop_
_space_group_symop_id
_space_group_symop_operation_xyz
1 'x, y, z'
2 '-x, y+1/2, -z+1/2'
3 '-x, -y, -z'
4 'x, -y-1/2, z-1/2'

loop_
_atom_site_label
_atom_site_type_symbol
_atom_site_fract_x
_atom_site_fract_y
_atom_site_fract_z
_atom_site_U_iso_or_equiv
_atom_site_adp_type
_atom_site_occupancy
_atom_site_symmetry_multiplicity
_atom_site_calc_flag
_atom_site_refinement_flags
O1 O 0.91002(11) 0.66663(3) 0.13409(4) 0.01669(17) Uani 1 1 d .
N3 N 0.61679(14) 0.66903(4) 0.20498(6) 0.0184(2) Uani 1 1 d .
N1 N 0.94742(14) 0.66466(4) 0.04412(5) 0.0173(2) Uani 1 1 d .
N2 N 0.60631(14) 0.69811(4) 0.06161(6) 0.01781(19) Uani 1 1 d .
C2 C 0.69830(16) 0.67853(4) 0.13180(7) 0.0166(2) Uani 1 1 d .
C7 C 0.86181(16) 0.76907(5) 0.02086(6) 0.0172(2) Uani 1 1 d .
C14 C 0.59603(16) 0.59542(5) 0.31598(6) 0.0187(2) Uani 1 1 d .
C1 C 0.77954(16) 0.70623(5) 0.00864(6) 0.0172(2) Uani 1 1 d .
C9 C 0.39750(17) 0.61510(5) 0.33062(6) 0.0189(2) Uani 1 1 d .
C15 C 1.04881(17) 0.56164(5) 0.06993(7) 0.0202(2) Uani 1 1 d .
C6 C 0.71615(17) 0.69425(4) -0.08528(7) 0.0195(2) Uani 1 1 d .
C4 C 0.39497(16) 0.68345(5) 0.20843(7) 0.0186(2) Uani 1 1 d .
H4A H 0.3086 0.6580 0.1703 0.022 Uiso 1 1 calc R
H4B H 0.3691 0.7236 0.1902 0.022 Uiso 1 1 calc R
C21 C 1.07178(17) 0.78220(5) 0.04235(7) 0.0208(2) Uani 1 1 d .
H21 H 1.1707 0.7524 0.0477 0.025 Uiso 1 1 calc R
C24 C 0.77796(18) 0.87238(5) 0.02343(7) 0.0217(2) Uani 1 1 d .
H24 H 0.6799 0.9024 0.0163 0.026 Uiso 1 1 calc R
C3 C 0.90285(17) 0.60299(5) 0.01849(7) 0.0204(2) Uani 1 1 d .
H3A H 0.9191 0.5983 -0.0414 0.024 Uiso 1 1 calc R
H3B H 0.7594 0.5935 0.0269 0.024 Uiso 1 1 calc R
C5 C 0.73443(16) 0.63835(5) 0.27619(6) 0.0190(2) Uani 1 1 d .
H5A H 0.7896 0.6666 0.3185 0.023 Uiso 1 1 calc R
H5B H 0.8514 0.6177 0.2560 0.023 Uiso 1 1 calc R
C25 C 0.71590(16) 0.81455(5) 0.01065(6) 0.0193(2) Uani 1 1 d .
H25 H 0.5758 0.8060 -0.0049 0.023 Uiso 1 1 calc R
C10 C 0.26677(17) 0.57865(5) 0.37148(7) 0.0226(2) Uani 1 1 d .
H10 H 0.1345 0.5916 0.3817 0.027 Uiso 1 1 calc R
C13 C 0.66140(17) 0.53924(5) 0.34026(7) 0.0216(2) Uani 1 1 d .
H13 H 0.7927 0.5260 0.3293 0.026 Uiso 1 1 calc R
C8 C 0.33804(17) 0.67575(5) 0.29904(7) 0.0195(2) Uani 1 1 d .
H8A H 0.4111 0.7047 0.3359 0.023 Uiso 1 1 calc R
H8B H 0.1890 0.6816 0.3003 0.023 Uiso 1 1 calc R
C26 C 0.51493(18) 0.67549(5) -0.11354(7) 0.0223(2) Uani 1 1 d .
H26 H 0.4172 0.6699 -0.0749 0.027 Uiso 1 1 calc R
C11 C 0.33352(19) 0.52282(5) 0.39715(7) 0.0259(2) Uani 1 1 d .
H11 H 0.2463 0.4988 0.4252 0.031 Uiso 1 1 calc R
C20 C 0.98098(19) 0.52974(5) 0.13676(7) 0.0248(2) Uani 1 1 d .
H20 H 0.8450 0.5345 0.1507 0.030 Uiso 1 1 calc R
C23 C 0.98743(19) 0.88531(5) 0.04690(7) 0.0244(2) Uani 1 1 d .
H23 H 1.0296 0.9239 0.0565 0.029 Uiso 1 1 calc R
C30 C 0.86117(19) 0.70285(5) -0.14392(7) 0.0249(2) Uani 1 1 d .
H30 H 0.9952 0.7159 -0.1254 0.030 Uiso 1 1 calc R
C12 C 0.52927(19) 0.50289(5) 0.38115(7) 0.0250(2) Uani 1 1 d .
H12 H 0.5724 0.4654 0.3977 0.030 Uiso 1 1 calc R
C22 C 1.13330(18) 0.84032(5) 0.05587(8) 0.0249(2) Uani 1 1 d .
H22 H 1.2735 0.8490 0.0711 0.030 Uiso 1 1 calc R
C16 C 1.25256(19) 0.55427(5) 0.05045(8) 0.0263(2) Uani 1 1 d .
H16 H 1.3003 0.5756 0.0062 0.032 Uiso 1 1 calc R
C19 C 1.1150(2) 0.49080(5) 0.18298(8) 0.0309(3) Uani 1 1 d .
H19 H 1.0681 0.4696 0.2275 0.037 Uiso 1 1 calc R
C27 C 0.4602(2) 0.66508(5) -0.19988(8) 0.0287(3) Uani 1 1 d .
H27 H 0.3254 0.6528 -0.2188 0.034 Uiso 1 1 calc R
C18 C 1.3172(2) 0.48356(5) 0.16291(8) 0.0325(3) Uani 1 1 d .
H18 H 1.4067 0.4575 0.1938 0.039 Uiso 1 1 calc R
C17 C 1.3860(2) 0.51523(6) 0.09669(9) 0.0321(3) Uani 1 1 d .
H17 H 1.5222 0.5104 0.0830 0.038 Uiso 1 1 calc R
C29 C 0.8061(2) 0.69198(6) -0.22993(8) 0.0300(3) Uani 1 1 d .
H29 H 0.9035 0.6975 -0.2687 0.036 Uiso 1 1 calc R
C28 C 0.6057(2) 0.67297(6) -0.25758(7) 0.0310(3) Uani 1 1 d .
H28 H 0.5689 0.6655 -0.3150 0.037 Uiso 1 1 calc R

loop_
_atom_site_aniso_label
_atom_site_aniso_U_11
_atom_site_aniso_U_22
_atom_site_aniso_U_33
_atom_site_aniso_U_23
_atom_site_aniso_U_13
_atom_site_aniso_U_12
O1 0.0148(4) 0.0211(4) 0.0144(3) 0.0012(3) 0.0025(3) 0.0009(3)
N3 0.0141(4) 0.0233(4) 0.0179(4) 0.0040(3) 0.0018(3) 0.0013(3)
N1 0.0190(4) 0.0202(4) 0.0130(4) 0.0006(3) 0.0023(3) 0.0020(3)
N2 0.0156(4) 0.0203(4) 0.0176(4) 0.0017(3) 0.0020(3) -0.0005(3)
C2 0.0139(5) 0.0163(5) 0.0197(5) -0.0005(4) 0.0021(4) -0.0009(3)
C7 0.0187(5) 0.0203(5) 0.0130(4) 0.0016(4) 0.0037(4) 0.0006(4)
C14 0.0197(5) 0.0220(5) 0.0139(4) -0.0004(4) 0.0003(4) -0.0022(4)
C1 0.0150(5) 0.0202(5) 0.0166(5) 0.0017(4) 0.0020(4) 0.0021(4)
C9 0.0203(5) 0.0213(5) 0.0148(5) -0.0011(4) 0.0006(4) -0.0029(4)
C15 0.0221(5) 0.0166(5) 0.0211(5) -0.0039(4) -0.0012(4) 0.0003(4)
C6 0.0238(5) 0.0172(5) 0.0171(5) 0.0019(4) 0.0003(4) 0.0039(4)
C4 0.0142(5) 0.0221(5) 0.0197(5) 0.0018(4) 0.0019(4) 0.0011(4)
C21 0.0190(5) 0.0217(5) 0.0221(5) 0.0023(4) 0.0035(4) 0.0018(4)
C24 0.0231(5) 0.0216(5) 0.0209(5) 0.0001(4) 0.0052(4) 0.0055(4)
C3 0.0205(5) 0.0203(5) 0.0200(5) -0.0016(4) -0.0002(4) 0.0008(4)
C5 0.0162(5) 0.0229(5) 0.0175(5) 0.0026(4) 0.0002(4) 0.0003(4)
C25 0.0173(5) 0.0237(5) 0.0171(5) 0.0005(4) 0.0031(4) 0.0021(4)
C10 0.0190(5) 0.0288(6) 0.0201(5) 0.0017(4) 0.0023(4) -0.0030(4)
C13 0.0226(5) 0.0238(5) 0.0182(5) 0.0008(4) 0.0007(4) 0.0012(4)
C8 0.0171(5) 0.0217(5) 0.0202(5) -0.0014(4) 0.0038(4) 0.0000(4)
C26 0.0248(6) 0.0199(5) 0.0215(5) 0.0008(4) -0.0007(4) 0.0022(4)
C11 0.0272(6) 0.0278(6) 0.0228(5) 0.0057(4) 0.0023(4) -0.0086(5)
C20 0.0277(6) 0.0229(5) 0.0236(5) -0.0013(4) 0.0013(4) 0.0011(4)
C23 0.0258(6) 0.0201(5) 0.0280(6) -0.0011(4) 0.0068(4) -0.0022(4)
C30 0.0265(6) 0.0270(6) 0.0212(5) 0.0012(4) 0.0028(4) 0.0031(4)
C12 0.0309(6) 0.0210(5) 0.0221(5) 0.0040(4) -0.0014(4) -0.0017(4)
C22 0.0186(5) 0.0258(6) 0.0303(6) 0.0003(4) 0.0035(4) -0.0024(4)
C16 0.0238(6) 0.0225(5) 0.0324(6) -0.0016(4) 0.0023(5) 0.0006(4)
C19 0.0460(7) 0.0232(6) 0.0225(5) 0.0006(4) -0.0020(5) 0.0027(5)
C27 0.0333(6) 0.0247(6) 0.0259(6) -0.0020(4) -0.0080(5) 0.0041(5)
C18 0.0398(7) 0.0228(6) 0.0314(6) -0.0055(5) -0.0131(5) 0.0108(5)
C17 0.0222(6) 0.0290(6) 0.0434(7) -0.0079(5) -0.0041(5) 0.0057(5)
C29 0.0394(7) 0.0322(6) 0.0193(5) 0.0011(4) 0.0072(5) 0.0074(5)
C28 0.0456(7) 0.0290(6) 0.0171(5) -0.0026(4) -0.0037(5) 0.0089(5)

loop_
_atom_type_symbol
_atom_type_description
_atom_type_scat_dispersion_real
_atom_type_scat_dispersion_imag
_atom_type_scat_source
C C 0.0181 0.0091 'International Tables Vol C Tables 4.2.6.8 and 6.1.1.4'
H H 0.0000 0.0000 'International Tables Vol C Tables 4.2.6.8 and 6.1.1.4'
N N 0.0311 0.0180 'International Tables Vol C Tables 4.2.6.8 and 6.1.1.4'
O O 0.0492 0.0322 'International Tables Vol C Tables 4.2.6.8 and 6.1.1.4'

loop_
_geom_angle_atom_site_label_1
_geom_angle_atom_site_label_2
_geom_angle_atom_site_label_3
_geom_angle
C2 O1 N1 103.90(7)
C2 N3 C4 117.69(9)
C2 N3 C5 121.65(9)
C5 N3 C4 120.19(8)
O1 N1 C1 99.16(7)
O1 N1 C3 104.31(7)
C3 N1 C1 112.74(8)
C2 N2 C1 103.20(8)
N3 C2 O1 114.72(9)
N2 C2 O1 117.03(9)
N2 C2 N3 128.24(10)
C21 C7 C1 123.07(9)
C21 C7 C25 119.42(10)
C25 C7 C1 117.51(9)
C9 C14 C5 116.78(10)
C13 C14 C9 120.43(10)
C13 C14 C5 122.76(10)
N1 C1 C7 108.61(8)
N1 C1 C6 111.10(8)
N2 C1 N1 105.33(8)
N2 C1 C7 108.48(8)
N2 C1 C6 112.99(9)
C6 C1 C7 110.14(8)
C14 C9 C8 116.47(9)
C10 C9 C14 119.51(10)
C10 C9 C8 124.02(10)
C20 C15 C3 120.74(10)
C16 C15 C3 120.35(10)
C16 C15 C20 118.91(11)
C26 C6 C1 120.92(10)
C26 C6 C30 119.53(10)
C30 C6 C1 119.55(10)
N3 C4 H4A 109.7
N3 C4 H4B 109.7
N3 C4 C8 109.72(8)
H4A C4 H4B 108.2
C8 C4 H4A 109.7
C8 C4 H4B 109.7
C7 C21 H21 120.2
C7 C21 C22 119.69(10)
C22 C21 H21 120.2
C25 C24 H24 120.1
C25 C24 C23 119.76(10)
C23 C24 H24 120.1
N1 C3 C15 110.78(8)
N1 C3 H3A 109.5
N1 C3 H3B 109.5
C15 C3 H3A 109.5
C15 C3 H3B 109.5
H3A C3 H3B 108.1
N3 C5 C14 110.61(8)
N3 C5 H5A 109.5
N3 C5 H5B 109.5
C14 C5 H5A 109.5
C14 C5 H5B 109.5
H5A C5 H5B 108.1
C7 C25 H25 119.6
C24 C25 C7 120.72(10)
C24 C25 H25 119.6
C9 C10 H10 120.0
C9 C10 C11 120.08(11)
C11 C10 H10 120.0
C14 C13 H13 120.1
C14 C13 C12 119.73(11)
C12 C13 H13 120.1
C9 C8 C4 109.86(9)
C9 C8 H8A 109.7
C9 C8 H8B 109.7
C4 C8 H8A 109.7
C4 C8 H8B 109.7
H8A C8 H8B 108.2
C6 C26 H26 120.0
C6 C26 C27 119.90(11)
C27 C26 H26 120.0
C10 C11 H11 119.8
C12 C11 C10 120.37(10)
C12 C11 H11 119.8
C15 C20 H20 119.7
C15 C20 C19 120.54(12)
C19 C20 H20 119.7
C24 C23 H23 120.2
C22 C23 C24 119.69(10)
C22 C23 H23 120.2
C6 C30 H30 119.8
C29 C30 C6 120.33(12)
C29 C30 H30 119.8
C13 C12 H12 120.1
C11 C12 C13 119.86(11)
C11 C12 H12 120.1
C21 C22 H22 119.6
C23 C22 C21 120.70(11)
C23 C22 H22 119.6
C15 C16 H16 119.8
C15 C16 C17 120.41(12)
C17 C16 H16 119.8
C20 C19 H19 119.9
C18 C19 C20 120.14(12)
C18 C19 H19 119.9
C26 C27 H27 119.9
C28 C27 C26 120.27(12)
C28 C27 H27 119.9
C19 C18 H18 120.2
C19 C18 C17 119.67(11)
C17 C18 H18 120.2
C16 C17 H17 119.8
C18 C17 C16 120.32(12)
C18 C17 H17 119.8
C30 C29 H29 120.1
C28 C29 C30 119.82(12)
C28 C29 H29 120.1
C27 C28 C29 120.14(11)
C27 C28 H28 119.9
C29 C28 H28 119.9

loop_
_geom_bond_atom_site_label_1
_geom_bond_atom_site_label_2
_geom_bond_distance
O1 N1 1.4689(11)
O1 C2 1.3852(12)
N3 C2 1.3377(14)
N3 C4 1.4707(13)
N3 C5 1.4682(13)
N1 C1 1.5020(13)
N1 C3 1.4855(13)
N2 C2 1.2832(14)
N2 C1 1.4740(13)
C7 C1 1.5351(14)
C7 C21 1.3905(15)
C7 C25 1.3980(15)
C14 C9 1.3955(15)
C14 C5 1.5055(14)
C14 C13 1.3920(15)
C1 C6 1.5243(14)
C9 C10 1.3897(15)
C9 C8 1.5084(15)
C15 C3 1.5089(14)
C15 C20 1.3912(16)
C15 C16 1.3872(16)
C6 C26 1.3920(16)
C6 C30 1.3962(16)
C4 H4A 0.9700
C4 H4B 0.9700
C4 C8 1.5264(14)
C21 H21 0.9300
C21 C22 1.3956(16)
C24 H24 0.9300
C24 C25 1.3887(16)
C24 C23 1.3913(17)
C3 H3A 0.9700
C3 H3B 0.9700
C5 H5A 0.9700
C5 H5B 0.9700
C25 H25 0.9300
C10 H10 0.9300
C10 C11 1.3926(17)
C13 H13 0.9300
C13 C12 1.3945(16)
C8 H8A 0.9700
C8 H8B 0.9700
C26 H26 0.9300
C26 C27 1.3953(16)
C11 H11 0.9300
C11 C12 1.3866(18)
C20 H20 0.9300
C20 C19 1.3920(17)
C23 H23 0.9300
C23 C22 1.3886(17)
C30 H30 0.9300
C30 C29 1.3925(17)
C12 H12 0.9300
C22 H22 0.9300
C16 H16 0.9300
C16 C17 1.3916(17)
C19 H19 0.9300
C19 C18 1.381(2)
C27 H27 0.9300
C27 C28 1.385(2)
C18 H18 0.9300
C18 C17 1.383(2)
C17 H17 0.9300
C29 H29 0.9300
C29 C28 1.387(2)
C28 H28 0.9300
